data_1523251
loop_
_publ_author_name
'Bhan, S.'
'Schubert, K.'

_publ_section_title
;
 Ueber die Struktur von Phasen mit Kupfer Unterstruktur in einigen T-B
 Legierungen (T= Ni, Pd, Pt; B= Ga, In, Tl, Pb, Sb, Bi)
;
_journal_name_full 'Journal of the Less-Common Metals'
_journal_page_first 73
_journal_page_last 90
_journal_volume 17
_journal_year 1969
_chemical_formula_sum 'Ga3 Ni5'
_space_group_IT_number 65
_symmetry_space_group_name_Hall '-C 2 2'
_symmetry_space_group_name_H-M 'C m m m'
_cell_angle_alpha 90
_cell_angle_beta 90
_cell_angle_gamma 90
_cell_formula_units_Z 2
_cell_length_a 7.53
_cell_length_b 6.72
_cell_length_c 3.77
_cell_volume 190.768
_citation_journal_id_ASTM JCOMAH
_cod_data_source_file Bhan_JCOMAH_1969_260.cif
_cod_data_source_block Ga3Ni5
_cod_database_code 1523251

loop_
_symmetry_equiv_pos_as_xyz
x,y,z
-x,-y,z
x,-y,-z
-x,y,-z
-x,-y,-z
x,y,-z
-x,y,z
x,-y,z
x+1/2,y+1/2,z
-x+1/2,-y+1/2,z
x+1/2,-y+1/2,-z
-x+1/2,y+1/2,-z
-x+1/2,-y+1/2,-z
x+1/2,y+1/2,-z
-x+1/2,y+1/2,z
x+1/2,-y+1/2,z

loop_
_atom_site_label
_atom_site_type_symbol
_atom_site_fract_x
_atom_site_fract_y
_atom_site_fract_z
_atom_site_occupancy
_atom_site_U_iso_or_equiv
Ga2 Ga 0.264 0 0.5 1 0.0
Ga1 Ga 0 0 0 1 0.0
Ni3 Ni 0 0.242 0.5 1 0.0
Ni1 Ni 0.5 0 0 1 0.0
Ni2 Ni 0.25 0.25 0 1 0.0
